data_7056981
loop_
_publ_author_name
'Lu, Taotao'
'Yang, Chu-Fan'
'Steren, Carlos A.'
'Fei, Fan'
'Chen, Xue-Tai'
'Xue, Zi-Ling'

_publ_section_title
;
 Synthesis and characterization of Ag(i) and Au(i) complexes with
 macrocyclic hybrid amine N-heterocyclic carbene ligands
;
_journal_issue 6
_journal_name_full 'New Journal of Chemistry'
_journal_page_first 4700
_journal_paper_doi 10.1039/C7NJ04020B
_journal_volume 42
_journal_year 2018
_chemical_formula_sum 'C44 H52 Au2 F12 N12 P2'
_chemical_formula_weight 1432.85
_space_group_crystal_system orthorhombic
_space_group_IT_number 65
_space_group_name_Hall '-C 2 2'
_space_group_name_H-M_alt 'C m m m'
_symmetry_space_group_name_Hall '-C 2 2'
_symmetry_space_group_name_H-M 'C m m m'
_atom_sites_solution_hydrogens mixed
_audit_creation_method SHELXL-2014/6
_audit_update_record
;
2018-01-29 deposited with the CCDC.
2018-02-06 downloaded from the CCDC.
;
_cell_angle_alpha 90
_cell_angle_beta 90
_cell_angle_gamma 90
_cell_formula_units_Z 2
_cell_length_a 16.8440(18)
_cell_length_b 18.928(2)
_cell_length_c 11.4870(13)
_cell_measurement_reflns_used 5967
_cell_measurement_temperature 150(2)
_cell_measurement_theta_max 26.57
_cell_measurement_theta_min 2.42
_cell_volume 3662.3(7)
_computing_cell_refinement 'Bruker SMART'
_computing_data_collection 'Bruker SMART'
_computing_data_reduction 'Bruker SAINT'
_computing_molecular_graphics 'Bruker SHELXTL'
_computing_publication_material 'Bruker SHELXTL'
_computing_structure_refinement 'SHELXL-2014/7 (Sheldrick, 2014)'
_computing_structure_solution 'SHELXL-2014/7 (Sheldrick, 2014)'
_diffrn_ambient_temperature 150(2)
_diffrn_measured_fraction_theta_full 0.965
_diffrn_measured_fraction_theta_max 0.993
_diffrn_measurement_device_type 'Bruker APEX-II CCD'
_diffrn_measurement_method '\f and \w scans'
_diffrn_radiation_type MoK\a
_diffrn_radiation_wavelength 0.71073
_diffrn_reflns_av_R_equivalents 0.0618
_diffrn_reflns_av_unetI/netI 0.0357
_diffrn_reflns_Laue_measured_fraction_full 0.965
_diffrn_reflns_Laue_measured_fraction_max 0.993
_diffrn_reflns_limit_h_max 19
_diffrn_reflns_limit_h_min -20
_diffrn_reflns_limit_k_max 22
_diffrn_reflns_limit_k_min -21
_diffrn_reflns_limit_l_max 13
_diffrn_reflns_limit_l_min -13
_diffrn_reflns_number 12239
_diffrn_reflns_point_group_measured_fraction_full 0.965
_diffrn_reflns_point_group_measured_fraction_max 0.993
_diffrn_reflns_theta_full 25.242
_diffrn_reflns_theta_max 25.007
_diffrn_reflns_theta_min 1.773
_exptl_absorpt_coefficient_mu 4.107
_exptl_absorpt_correction_T_max 0.3274
_exptl_absorpt_correction_T_min 0.2904
_exptl_absorpt_correction_type multi-scan
_exptl_absorpt_process_details sadabs
_exptl_crystal_colour corlourless
_exptl_crystal_density_diffrn 1.299
_exptl_crystal_description block
_exptl_crystal_F_000 1392
_exptl_crystal_size_max 0.400
_exptl_crystal_size_mid 0.370
_exptl_crystal_size_min 0.350
_refine_diff_density_max 1.900
_refine_diff_density_min -3.686
_refine_diff_density_rms 0.191
_refine_ls_extinction_method none
_refine_ls_goodness_of_fit_ref 1.487
_refine_ls_hydrogen_treatment constr
_refine_ls_matrix_type full
_refine_ls_number_parameters 90
_refine_ls_number_reflns 1812
_refine_ls_number_restraints 6
_refine_ls_restrained_S_all 1.503
_refine_ls_R_factor_all 0.0611
_refine_ls_R_factor_gt 0.0558
_refine_ls_shift/su_max 0.000
_refine_ls_shift/su_mean 0.000
_refine_ls_structure_factor_coef Fsqd
_refine_ls_weighting_details 'w=1/[\s^2^(Fo^2^)+(0.0672P)^2^+46.5633P] where P=(Fo^2^+2Fc^2^)/3'
_refine_ls_weighting_scheme calc
_refine_ls_wR_factor_gt 0.1632
_refine_ls_wR_factor_ref 0.1692
_reflns_Friedel_coverage 0.000
_reflns_number_gt 1698
_reflns_number_total 1812
_reflns_threshold_expression 'I > 2\s(I)'
_cod_data_source_file c7nj04020b2.cif
_cod_data_source_block 6
_cod_depositor_comments 'Adding full bibliography for 7056979--7056989.cif.'
_cod_database_code 7056981
_shelx_space_group_comment
;
The symmetry employed for this shelxl refinement is uniquely defined
by the following loop, which should always be used as a source of
symmetry information in preference to the above space-group names.
They are only intended as comments.
;
_shelx_estimated_absorpt_t_min 0.290
_shelx_estimated_absorpt_t_max 0.327
_shelxl_version_number 2014/6

loop_
_space_group_symop_operation_xyz
'x, y, z'
'-x, -y, z'
'x, -y, -z'
'-x, y, -z'
'x+1/2, y+1/2, z'
'-x+1/2, -y+1/2, z'
'x+1/2, -y+1/2, -z'
'-x+1/2, y+1/2, -z'
'-x, -y, -z'
'x, y, -z'
'-x, y, z'
'x, -y, z'
'-x+1/2, -y+1/2, -z'
'x+1/2, y+1/2, -z'
'-x+1/2, y+1/2, z'
'x+1/2, -y+1/2, z'

loop_
_atom_site_label
_atom_site_type_symbol
_atom_site_fract_x
_atom_site_fract_y
_atom_site_fract_z
_atom_site_U_iso_or_equiv
_atom_site_adp_type
_atom_site_occupancy
_atom_site_site_symmetry_order
_atom_site_calc_flag
_atom_site_refinement_flags_posn
_atom_site_refinement_flags_adp
_atom_site_refinement_flags_occupancy
Au1 Au 0.0000 0.11587(3) 0.0000 0.0303(3) Uani 1 4 d S T P
F1 F 0.2104(11) 0.1774(8) 0.5000 0.109(6) Uani 1 2 d S T P
F2 F 0.1923(8) 0.2756(7) 0.4003(10) 0.135(5) Uani 1 1 d . . .
N1 N 0.1678(5) 0.1356(4) 0.0974(7) 0.0372(19) Uani 1 1 d . . .
N2 N 0.1482(10) 0.0000 0.2236(13) 0.057(4) Uani 1 2 d S T P
H2 H 0.1665 0.0000 0.1500 0.069 Uiso 1 2 d R U P
P1 P 0.2500 0.2500 0.5000 0.0550(17) Uani 1 4 d S TU P
C1 C 0.1210(8) 0.1245(6) 0.0000 0.033(3) Uani 1 2 d S T P
C2 C 0.2439(6) 0.1553(5) 0.0636(10) 0.047(3) Uani 1 1 d . . .
C3 C 0.3100(8) 0.1733(5) 0.1247(12) 0.060(3) Uani 1 1 d . . .
H3 H 0.3091 0.1738 0.2057 0.072 Uiso 1 1 calc R U .
C4 C 0.3790(7) 0.1910(7) 0.0648(15) 0.074(4) Uani 1 1 d . . .
H4 H 0.4249 0.2027 0.1055 0.089 Uiso 1 1 calc R U .
C5 C 0.1422(7) 0.1280(5) 0.2208(10) 0.046(3) Uani 1 1 d . . .
H5A H 0.0848 0.1242 0.2240 0.055 Uiso 1 1 calc R U .
H5B H 0.1577 0.1697 0.2642 0.055 Uiso 1 1 calc R U .
C6 C 0.1792(8) 0.0628(7) 0.2766(9) 0.056(3) Uani 1 1 d . . .
H6A H 0.2364 0.0643 0.2669 0.067 Uiso 1 1 calc R U .
H6B H 0.1677 0.0624 0.3593 0.067 Uiso 1 1 calc R U .

loop_
_atom_site_aniso_label
_atom_site_aniso_U_11
_atom_site_aniso_U_22
_atom_site_aniso_U_33
_atom_site_aniso_U_23
_atom_site_aniso_U_13
_atom_site_aniso_U_12
Au1 0.0475(5) 0.0162(4) 0.0273(4) 0.000 0.000 0.000
F1 0.195(16) 0.099(10) 0.034(6) 0.000 0.000 -0.059(11)
F2 0.163(10) 0.150(10) 0.093(7) 0.020(7) -0.077(7) -0.002(8)
N1 0.060(5) 0.021(4) 0.030(4) -0.008(3) 0.003(4) -0.007(4)
N2 0.093(11) 0.035(7) 0.044(8) 0.000 -0.012(8) 0.000
P1 0.085(4) 0.074(4) 0.006(2) 0.000 0.000 -0.029(3)
C1 0.036(7) 0.019(6) 0.044(8) 0.000 0.000 -0.003(5)
C2 0.048(6) 0.024(4) 0.069(7) -0.010(5) 0.001(5) -0.009(5)
C3 0.077(9) 0.029(5) 0.074(8) -0.024(6) -0.015(7) -0.011(5)
C4 0.044(7) 0.053(7) 0.124(12) -0.007(8) -0.013(7) -0.009(6)
C5 0.057(6) 0.037(5) 0.043(6) -0.019(5) -0.010(5) 0.001(5)
C6 0.075(8) 0.071(8) 0.023(5) -0.015(5) -0.005(5) -0.002(7)

loop_
_atom_type_symbol
_atom_type_description
_atom_type_scat_dispersion_real
_atom_type_scat_dispersion_imag
_atom_type_scat_source
C C 0.0033 0.0016 'International Tables Vol C Tables 4.2.6.8 and 6.1.1.4'
H H 0.0000 0.0000 'International Tables Vol C Tables 4.2.6.8 and 6.1.1.4'
N N 0.0061 0.0033 'International Tables Vol C Tables 4.2.6.8 and 6.1.1.4'
F F 0.0171 0.0103 'International Tables Vol C Tables 4.2.6.8 and 6.1.1.4'
P P 0.1023 0.0942 'International Tables Vol C Tables 4.2.6.8 and 6.1.1.4'
Au Au -2.0133 8.8022 'International Tables Vol C Tables 4.2.6.8 and 6.1.1.4'

loop_
_geom_angle_atom_site_label_1
_geom_angle_atom_site_label_2
_geom_angle_atom_site_label_3
_geom_angle
_geom_angle_site_symmetry_1
_geom_angle_site_symmetry_3
C1 Au1 C1 170.9(7) 11 .
C1 N1 C2 109.9(9) . .
C1 N1 C5 126.1(9) . .
C2 N1 C5 124.0(9) . .
C6 N2 C6 112.0(14) 12 .
C6 N2 H2 105.9 12 .
C6 N2 H2 105.9 . .
F1 P1 F1 180.0 . 13_556
F1 P1 F2 90.5(7) . .
F1 P1 F2 89.5(7) 13_556 .
F1 P1 F2 89.5(7) . 13_556
F1 P1 F2 90.5(7) 13_556 13_556
F2 P1 F2 180.0 . 13_556
F1 P1 F2 90.5(7) . 10_556
F1 P1 F2 89.5(7) 13_556 10_556
F2 P1 F2 93.0(10) . 10_556
F2 P1 F2 87.0(10) 13_556 10_556
F1 P1 F2 89.5(7) . 6
F1 P1 F2 90.5(7) 13_556 6
F2 P1 F2 87.0(10) . 6
F2 P1 F2 93.0(10) 13_556 6
F2 P1 F2 180.0 10_556 6
N1 C1 N1 107.8(11) 10 .
N1 C1 Au1 125.4(6) 10 .
N1 C1 Au1 125.4(6) . .
C3 C2 N1 132.7(11) . .
C3 C2 C2 121.1(8) . 10
N1 C2 C2 106.2(6) . 10
C2 C3 C4 119.3(13) . .
C2 C3 H3 120.4 . .
C4 C3 H3 120.4 . .
C3 C4 C4 119.7(8) . 10
C3 C4 H4 120.2 . .
C4 C4 H4 120.2 10 .
N1 C5 C6 111.1(9) . .
N1 C5 H5A 109.4 . .
C6 C5 H5A 109.4 . .
N1 C5 H5B 109.4 . .
C6 C5 H5B 109.4 . .
H5A C5 H5B 108.0 . .
N2 C6 C5 110.1(10) . .
N2 C6 H6A 109.6 . .
C5 C6 H6A 109.6 . .
N2 C6 H6B 109.6 . .
C5 C6 H6B 109.6 . .
H6A C6 H6B 108.2 . .

loop_
_geom_bond_atom_site_label_1
_geom_bond_atom_site_label_2
_geom_bond_distance
_geom_bond_site_symmetry_2
Au1 C1 2.044(14) 11
Au1 C1 2.044(14) .
F1 P1 1.527(13) .
F2 P1 1.578(9) .
N1 C1 1.385(11) .
N1 C2 1.390(14) .
N1 C5 1.488(14) .
N2 C6 1.434(14) 12
N2 C6 1.434(14) .
N2 H2 0.9000 .
P1 F1 1.527(13) 13_556
P1 F2 1.578(9) 13_556
P1 F2 1.578(9) 10_556
P1 F2 1.578(9) 6
C1 N1 1.385(11) 10
C2 C3 1.360(16) .
C2 C2 1.46(2) 10
C3 C4 1.392(19) .
C3 H3 0.9300 .
C4 C4 1.49(3) 10
C4 H4 0.9300 .
C5 C6 1.524(16) .
C5 H5A 0.9700 .
C5 H5B 0.9700 .
C6 H6A 0.9700 .
C6 H6B 0.9700 .

loop_
_geom_torsion_atom_site_label_1
_geom_torsion_atom_site_label_2
_geom_torsion_atom_site_label_3
_geom_torsion_atom_site_label_4
_geom_torsion
_geom_torsion_site_symmetry_1
_geom_torsion_site_symmetry_4
C2 N1 C1 N1 1.3(13) . 10
C5 N1 C1 N1 -178.7(6) . 10
C2 N1 C1 Au1 -165.9(8) . .
C5 N1 C1 Au1 14.1(15) . .
C1 N1 C2 C3 178.3(12) . .
C5 N1 C2 C3 -1.7(17) . .
C1 N1 C2 C2 -0.8(8) . 10
C5 N1 C2 C2 179.2(7) . 10
N1 C2 C3 C4 -179.9(11) . .
C2 C2 C3 C4 -1.0(13) 10 .
C2 C3 C4 C4 1.0(13) . 10
C1 N1 C5 C6 108.4(12) . .
C2 N1 C5 C6 -71.6(12) . .
C6 N2 C6 C5 -177.7(9) 12 .
N1 C5 C6 N2 -67.0(14) . .
